data_4305523
loop_
_publ_author_name
'Nouri Bouslimani'
'Nicolas Cl\'ement'
'Guillaume Rogez'
'Philippe Turek'
'Maxime Bernard'
'Samuel Dagorne'
'David Martel'
'Hoan Nguyen Cong'
'Richard Welter'

_publ_contact_author_address
;
Institut Le Bel, rue Blaise Pascal, 67000 STRASBOURG, FRANCE
;
_publ_contact_author_email welter@chimie.u-strasbg.fr
_publ_contact_author_fax 0390241232
_publ_contact_author_name
;
Richard Welter
;
_publ_contact_author_phone 0390241593
_publ_section_title
;
Synthesis and Magnetic Properties of New Mono- and Binuclear Iron Complexes
with Salicyloylhydrazono Dithiolane Ligand
;
_journal_name_full 'Inorganic Chemistry'
_journal_page_first 7623
_journal_page_last 7630
_journal_paper_doi 10.1021/ic800522h
_journal_volume 47
_journal_year 2008
_chemical_formula_moiety 'C23 H24 Cl Fe N5 O5 S4'
_chemical_formula_sum 'C23 H24 Cl Fe N5 O5 S4'
_chemical_formula_weight 670.01
_chemical_name_systematic
; 
 ? 
;
_space_group_IT_number 14
_symmetry_cell_setting monoclinic
_symmetry_space_group_name_Hall '-P 2ybc'
_symmetry_space_group_name_H-M 'P 1 21/c 1'
_atom_sites_solution_hydrogens geom
_atom_sites_solution_primary direct
_atom_sites_solution_secondary difmap
_audit_creation_method SHELXL-97
_cell_angle_alpha 90.00
_cell_angle_beta 98.3960(10)
_cell_angle_gamma 90.00
_cell_formula_units_Z 4
_cell_length_a 19.2180(3)
_cell_length_b 9.7620(2)
_cell_length_c 16.2480(5)
_cell_measurement_reflns_used 23715
_cell_measurement_temperature 173(2)
_cell_measurement_theta_max 30.034
_cell_measurement_theta_min 0.998
_cell_volume 3015.55(12)
_computing_cell_refinement 'Denzo (Nonius B.V., 1998)'
_computing_data_collection 'Collect (Nonius B.V., 1998)'
_computing_data_reduction 'Denzo (Nonius B.V., 1998)'
_computing_molecular_graphics 'PLATON 98 (Spek, 1998)'
_computing_publication_material 'SHELXL-97 (Sheldrick, 1997)'
_computing_structure_refinement 'SHELXL-97 (Sheldrick, 1997)'
_computing_structure_solution 'SHELXS-97 (Sheldrick, 1997)'
_diffrn_ambient_temperature 173(2)
_diffrn_measured_fraction_theta_full 1.000
_diffrn_measured_fraction_theta_max 1.000
_diffrn_measurement_device_type KappaCCD
_diffrn_measurement_method '\p scans'
_diffrn_radiation_monochromator graphite
_diffrn_radiation_source 'fine-focus sealed tube'
_diffrn_radiation_type MoK\a
_diffrn_radiation_wavelength 0.71073
_diffrn_reflns_av_R_equivalents 0.0000
_diffrn_reflns_av_sigmaI/netI 0.0945
_diffrn_reflns_limit_h_max 26
_diffrn_reflns_limit_h_min -27
_diffrn_reflns_limit_k_max 13
_diffrn_reflns_limit_k_min 0
_diffrn_reflns_limit_l_max 22
_diffrn_reflns_limit_l_min 0
_diffrn_reflns_number 8796
_diffrn_reflns_theta_full 30.00
_diffrn_reflns_theta_max 30.00
_diffrn_reflns_theta_min 1.07
_exptl_absorpt_coefficient_mu 0.907
_exptl_absorpt_correction_type none
_exptl_crystal_colour black
_exptl_crystal_density_diffrn 1.476
_exptl_crystal_density_method 'not measured'
_exptl_crystal_description prism
_exptl_crystal_F_000 1376
_exptl_crystal_size_max 0.10
_exptl_crystal_size_mid 0.10
_exptl_crystal_size_min 0.10
_refine_diff_density_max 2.164
_refine_diff_density_min -2.056
_refine_diff_density_rms 0.161
_refine_ls_extinction_method none
_refine_ls_goodness_of_fit_ref 1.087
_refine_ls_hydrogen_treatment mixed
_refine_ls_matrix_type full
_refine_ls_number_parameters 354
_refine_ls_number_reflns 8796
_refine_ls_number_restraints 1
_refine_ls_restrained_S_all 1.087
_refine_ls_R_factor_all 0.1441
_refine_ls_R_factor_gt 0.0933
_refine_ls_shift/su_max 0.001
_refine_ls_shift/su_mean 0.000
_refine_ls_structure_factor_coef Fsqd
_refine_ls_weighting_details 'calc w=1/[\s^2^(Fo^2^)+(0.0600P)^2^+20.0000P] where P=(Fo^2^+2Fc^2^)/3'
_refine_ls_weighting_scheme calc
_refine_ls_wR_factor_gt 0.2202
_refine_ls_wR_factor_ref 0.2368
_reflns_number_gt 5283
_reflns_number_total 8796
_reflns_threshold_expression >2sigma(I)
_cod_data_source_file ic800522h-file001_2.cif
_cod_data_source_block fer_L2_Cl_DMF
_cod_original_sg_symbol_H-M 'P 21/c'
_cod_database_code 4305523

loop_
_symmetry_equiv_pos_as_xyz
'x, y, z'
'-x, y+1/2, -z+1/2'
'-x, -y, -z'
'x, -y-1/2, z-1/2'

loop_
_atom_site_label
_atom_site_type_symbol
_atom_site_fract_x
_atom_site_fract_y
_atom_site_fract_z
_atom_site_U_iso_or_equiv
_atom_site_adp_type
_atom_site_occupancy
_atom_site_symmetry_multiplicity
_atom_site_calc_flag
_atom_site_refinement_flags
_atom_site_disorder_assembly
_atom_site_disorder_group
Fe Fe 0.74737(4) 0.12395(8) 0.15392(5) 0.02643(17) Uani 1 1 d . . .
Cl Cl 0.68261(6) 0.20549(13) 0.25433(8) 0.02643(17) Uani 1 1 d . . .
S1 S 0.90443(9) -0.05465(18) -0.02921(10) 0.0414(4) Uani 1 1 d . . .
S2 S 0.78377(8) 0.13421(17) -0.07222(9) 0.0358(3) Uani 1 1 d . . .
S3 S 0.64042(9) -0.31668(17) 0.16963(11) 0.0442(4) Uani 1 1 d . . .
S4 S 0.74243(9) -0.17647(18) 0.29544(10) 0.0425(4) Uani 1 1 d . . .
O1 O 0.9843(3) -0.1987(5) 0.1660(3) 0.0520(12) Uani 1 1 d D . .
O2 O 0.8257(2) 0.0569(4) 0.2362(2) 0.0316(9) Uani 1 1 d . . .
O3 O 0.5501(3) -0.2015(5) -0.0280(3) 0.0562(14) Uani 1 1 d . . .
O4 O 0.67967(19) 0.1354(4) 0.0501(2) 0.0308(8) Uani 1 1 d . . .
O5 O 0.7877(2) 0.3112(4) 0.1325(3) 0.0363(9) Uani 1 1 d . . .
N1 N 0.8743(3) -0.0469(5) 0.1311(3) 0.0344(11) Uani 1 1 d . . .
N2 N 0.8248(2) 0.0349(5) 0.0807(3) 0.0306(10) Uani 1 1 d . . .
N3 N 0.6525(3) -0.0897(5) 0.0691(3) 0.0325(10) Uani 1 1 d . . .
N4 N 0.6971(2) -0.0728(5) 0.1456(3) 0.0292(10) Uani 1 1 d . . .
N5 N 0.7919(3) 0.5185(5) 0.0727(3) 0.0420(13) Uani 1 1 d . . .
C1 C 0.9778(3) -0.1743(7) 0.2474(4) 0.0398(14) Uani 1 1 d . . .
C2 C 1.0281(4) -0.2315(7) 0.3080(5) 0.0514(19) Uani 1 1 d . . .
H2 H 1.0650 -0.2853 0.2918 0.062 Uiso 1 1 calc . . .
C3 C 1.0250(4) -0.2110(8) 0.3911(5) 0.0542(19) Uani 1 1 d . . .
H3 H 1.0594 -0.2516 0.4316 0.065 Uiso 1 1 calc . . .
C4 C 0.9731(4) -0.1334(8) 0.4160(4) 0.0493(17) Uani 1 1 d . . .
H4 H 0.9709 -0.1205 0.4735 0.059 Uiso 1 1 calc . . .
C5 C 0.9229(3) -0.0727(7) 0.3559(4) 0.0403(14) Uani 1 1 d . . .
H5 H 0.8872 -0.0167 0.3731 0.048 Uiso 1 1 calc . . .
C6 C 0.9245(3) -0.0928(6) 0.2721(4) 0.0348(13) Uani 1 1 d . . .
C7 C 0.8714(3) -0.0250(6) 0.2104(3) 0.0298(12) Uani 1 1 d . . .
C8 C 0.8357(3) 0.0374(6) 0.0032(4) 0.0311(12) Uani 1 1 d . . .
C9 C 0.8814(3) -0.0125(8) -0.1382(4) 0.0432(15) Uani 1 1 d . . .
H9A H 0.9241 -0.0125 -0.1657 0.052 Uiso 1 1 calc . . .
H9B H 0.8482 -0.0813 -0.1661 0.052 Uiso 1 1 calc . . .
C10 C 0.8479(3) 0.1277(7) -0.1444(4) 0.0435(15) Uani 1 1 d . . .
H10A H 0.8244 0.1443 -0.2019 0.052 Uiso 1 1 calc . . .
H10B H 0.8842 0.1991 -0.1301 0.052 Uiso 1 1 calc . . .
C11 C 0.5473(3) -0.0835(7) -0.0712(4) 0.0390(14) Uani 1 1 d . . .
C12 C 0.4951(4) -0.0732(8) -0.1415(4) 0.0468(16) Uani 1 1 d . . .
H12 H 0.4637 -0.1475 -0.1560 0.056 Uiso 1 1 calc . . .
C13 C 0.4893(4) 0.0427(8) -0.1888(4) 0.0487(17) Uani 1 1 d . . .
H13 H 0.4538 0.0485 -0.2360 0.058 Uiso 1 1 calc . . .
C14 C 0.5347(4) 0.1526(8) -0.1688(4) 0.0484(17) Uani 1 1 d . . .
H14 H 0.5305 0.2322 -0.2027 0.058 Uiso 1 1 calc . . .
C15 C 0.5863(3) 0.1463(7) -0.0990(4) 0.0371(13) Uani 1 1 d . . .
H15 H 0.6169 0.2218 -0.0850 0.045 Uiso 1 1 calc . . .
C16 C 0.5928(3) 0.0276(6) -0.0496(4) 0.0321(12) Uani 1 1 d . . .
C17 C 0.6454(3) 0.0249(6) 0.0269(3) 0.0289(11) Uani 1 1 d . . .
C18 C 0.6941(3) -0.1745(6) 0.1961(4) 0.0314(12) Uani 1 1 d . . .
C19 C 0.6714(4) -0.4128(7) 0.2638(4) 0.0457(16) Uani 1 1 d . . .
H19A H 0.6343 -0.4759 0.2771 0.055 Uiso 1 1 calc . . .
H19B H 0.7134 -0.4674 0.2562 0.055 Uiso 1 1 calc . . .
C20 C 0.6895(4) -0.3103(8) 0.3328(5) 0.0495(17) Uani 1 1 d . . .
H20A H 0.7161 -0.3555 0.3822 0.059 Uiso 1 1 calc . . .
H20B H 0.6460 -0.2708 0.3489 0.059 Uiso 1 1 calc . . .
C21 C 0.7647(3) 0.3963(7) 0.0759(4) 0.0388(14) Uani 1 1 d . . .
C22 C 0.8496(4) 0.5672(8) 0.1352(5) 0.0555(19) Uani 1 1 d . . .
H22A H 0.8320 0.6382 0.1695 0.083 Uiso 1 1 calc . . .
H22B H 0.8871 0.6054 0.1072 0.083 Uiso 1 1 calc . . .
H22C H 0.8682 0.4905 0.1707 0.083 Uiso 1 1 calc . . .
C23 C 0.7637(5) 0.6163(9) 0.0084(5) 0.064(2) Uani 1 1 d . . .
H23A H 0.7276 0.5715 -0.0315 0.096 Uiso 1 1 calc . . .
H23B H 0.8018 0.6490 -0.0207 0.096 Uiso 1 1 calc . . .
H23C H 0.7429 0.6941 0.0341 0.096 Uiso 1 1 calc . . .
H1O H 0.952(3) -0.155(6) 0.139(4) 0.05(2) Uiso 1 1 d D . .
H3O H 0.584(4) -0.190(8) 0.008(5) 0.06(2) Uiso 1 1 d . . .

loop_
_atom_site_aniso_label
_atom_site_aniso_U_11
_atom_site_aniso_U_22
_atom_site_aniso_U_33
_atom_site_aniso_U_23
_atom_site_aniso_U_13
_atom_site_aniso_U_12
Fe 0.0241(3) 0.0278(3) 0.0275(3) -0.0083(3) 0.0038(2) 0.0008(3)
Cl 0.0241(3) 0.0278(3) 0.0275(3) -0.0083(3) 0.0038(2) 0.0008(3)
S1 0.0414(8) 0.0499(10) 0.0342(8) -0.0027(7) 0.0098(7) 0.0116(7)
S2 0.0357(7) 0.0434(8) 0.0285(7) 0.0030(6) 0.0056(6) 0.0037(6)
S3 0.0473(9) 0.0339(8) 0.0491(10) 0.0048(7) -0.0004(7) -0.0094(7)
S4 0.0495(9) 0.0469(9) 0.0302(8) 0.0088(7) 0.0030(7) -0.0093(7)
O1 0.043(3) 0.054(3) 0.059(3) 0.002(3) 0.008(2) 0.012(2)
O2 0.0298(19) 0.036(2) 0.028(2) 0.0002(17) 0.0012(16) 0.0022(16)
O3 0.065(3) 0.043(3) 0.054(3) 0.001(2) -0.015(3) -0.016(3)
O4 0.0299(19) 0.030(2) 0.031(2) 0.0008(17) 0.0019(16) -0.0015(16)
O5 0.037(2) 0.031(2) 0.039(2) 0.0053(18) -0.0022(18) -0.0019(17)
N1 0.034(2) 0.033(3) 0.036(3) 0.002(2) 0.006(2) 0.006(2)
N2 0.032(2) 0.034(3) 0.025(2) -0.001(2) 0.0043(19) 0.003(2)
N3 0.035(2) 0.031(2) 0.030(3) -0.002(2) 0.001(2) -0.005(2)
N4 0.029(2) 0.033(2) 0.026(2) 0.001(2) 0.0043(18) -0.0012(19)
N5 0.059(3) 0.032(3) 0.037(3) 0.005(2) 0.014(3) -0.001(2)
C1 0.031(3) 0.039(3) 0.048(4) 0.006(3) 0.001(3) 0.000(3)
C2 0.038(4) 0.041(4) 0.074(5) 0.013(4) 0.006(3) 0.007(3)
C3 0.046(4) 0.051(4) 0.059(5) 0.021(4) -0.011(3) -0.002(3)
C4 0.049(4) 0.053(4) 0.042(4) 0.016(3) -0.006(3) -0.008(3)
C5 0.036(3) 0.043(4) 0.040(3) 0.009(3) 0.001(3) -0.005(3)
C6 0.032(3) 0.036(3) 0.036(3) 0.007(3) 0.001(2) -0.001(2)
C7 0.030(3) 0.031(3) 0.029(3) 0.003(2) 0.004(2) -0.002(2)
C8 0.033(3) 0.029(3) 0.032(3) -0.002(2) 0.006(2) -0.001(2)
C9 0.044(3) 0.058(4) 0.030(3) -0.002(3) 0.014(3) -0.001(3)
C10 0.042(3) 0.053(4) 0.038(3) 0.006(3) 0.015(3) 0.001(3)
C11 0.039(3) 0.042(3) 0.036(3) -0.008(3) 0.004(3) 0.002(3)
C12 0.041(3) 0.053(4) 0.043(4) -0.015(3) -0.002(3) -0.002(3)
C13 0.042(4) 0.072(5) 0.030(3) -0.005(3) -0.004(3) 0.008(3)
C14 0.040(3) 0.068(5) 0.038(4) 0.010(3) 0.006(3) 0.010(3)
C15 0.034(3) 0.043(3) 0.034(3) 0.001(3) 0.005(2) 0.003(3)
C16 0.028(3) 0.039(3) 0.030(3) -0.005(2) 0.005(2) 0.002(2)
C17 0.028(3) 0.032(3) 0.028(3) -0.004(2) 0.008(2) 0.002(2)
C18 0.031(3) 0.031(3) 0.033(3) 0.002(2) 0.008(2) 0.001(2)
C19 0.048(4) 0.042(4) 0.048(4) 0.012(3) 0.009(3) -0.006(3)
C20 0.052(4) 0.051(4) 0.046(4) 0.011(3) 0.010(3) -0.007(3)
C21 0.042(3) 0.038(3) 0.037(3) -0.004(3) 0.010(3) 0.000(3)
C22 0.069(5) 0.041(4) 0.057(5) 0.000(3) 0.012(4) -0.015(4)
C23 0.087(6) 0.057(5) 0.049(4) 0.026(4) 0.013(4) 0.013(4)

loop_
_atom_type_symbol
_atom_type_description
_atom_type_scat_dispersion_real
_atom_type_scat_dispersion_imag
_atom_type_scat_source
C C 0.0033 0.0016 'International Tables Vol C Tables 4.2.6.8 and 6.1.1.4'
H H 0.0000 0.0000 'International Tables Vol C Tables 4.2.6.8 and 6.1.1.4'
O O 0.0106 0.0060 'International Tables Vol C Tables 4.2.6.8 and 6.1.1.4'
N N 0.0061 0.0033 'International Tables Vol C Tables 4.2.6.8 and 6.1.1.4'
S S 0.1246 0.1234 'International Tables Vol C Tables 4.2.6.8 and 6.1.1.4'
Fe Fe 0.3463 0.8444 'International Tables Vol C Tables 4.2.6.8 and 6.1.1.4'
Cl Cl 0.1484 0.1585 'International Tables Vol C Tables 4.2.6.8 and 6.1.1.4'

loop_
_geom_angle_atom_site_label_1
_geom_angle_atom_site_label_2
_geom_angle_atom_site_label_3
_geom_angle
_geom_angle_site_symmetry_1
_geom_angle_site_symmetry_3
_geom_angle_publ_flag
O2 Fe O4 159.84(17) . . ?
O2 Fe O5 98.14(16) . . ?
O4 Fe O5 91.33(16) . . ?
O2 Fe N4 92.17(17) . . ?
O4 Fe N4 76.27(17) . . ?
O5 Fe N4 166.56(17) . . ?
O2 Fe N2 74.22(17) . . ?
O4 Fe N2 88.52(17) . . ?
O5 Fe N2 87.61(18) . . ?
N4 Fe N2 86.93(18) . . ?
O2 Fe Cl 94.07(12) . . ?
O4 Fe Cl 103.04(12) . . ?
O5 Fe Cl 93.93(13) . . ?
N4 Fe Cl 93.91(13) . . ?
N2 Fe Cl 168.29(13) . . ?
C8 S1 C9 95.2(3) . . ?
C8 S2 C10 93.6(3) . . ?
C18 S3 C19 95.4(3) . . ?
C18 S4 C20 94.0(3) . . ?
C1 O1 H1O 105(5) . . ?
C7 O2 Fe 118.0(4) . . ?
C11 O3 H3O 102(6) . . ?
C17 O4 Fe 116.5(4) . . ?
C21 O5 Fe 127.6(4) . . ?
C7 N1 N2 110.8(5) . . ?
C8 N2 N1 112.4(5) . . ?
C8 N2 Fe 136.5(4) . . ?
N1 N2 Fe 111.1(3) . . ?
C17 N3 N4 111.4(5) . . ?
C18 N4 N3 113.0(5) . . ?
C18 N4 Fe 135.0(4) . . ?
N3 N4 Fe 111.7(3) . . ?
C21 N5 C23 121.1(6) . . ?
C21 N5 C22 122.3(6) . . ?
C23 N5 C22 116.5(6) . . ?
O1 C1 C2 117.6(6) . . ?
O1 C1 C6 123.3(6) . . ?
C2 C1 C6 119.1(7) . . ?
C3 C2 C1 120.7(7) . . ?
C3 C2 H2 119.6 . . ?
C1 C2 H2 119.6 . . ?
C4 C3 C2 120.9(6) . . ?
C4 C3 H3 119.6 . . ?
C2 C3 H3 119.6 . . ?
C3 C4 C5 119.2(7) . . ?
C3 C4 H4 120.4 . . ?
C5 C4 H4 120.4 . . ?
C6 C5 C4 121.1(6) . . ?
C6 C5 H5 119.4 . . ?
C4 C5 H5 119.4 . . ?
C5 C6 C1 119.0(6) . . ?
C5 C6 C7 119.6(6) . . ?
C1 C6 C7 121.4(6) . . ?
O2 C7 N1 122.9(5) . . ?
O2 C7 C6 119.2(5) . . ?
N1 C7 C6 117.9(5) . . ?
N2 C8 S2 122.2(4) . . ?
N2 C8 S1 121.1(4) . . ?
S2 C8 S1 116.7(3) . . ?
C10 C9 S1 108.2(5) . . ?
C10 C9 H9A 110.1 . . ?
S1 C9 H9A 110.1 . . ?
C10 C9 H9B 110.1 . . ?
S1 C9 H9B 110.1 . . ?
H9A C9 H9B 108.4 . . ?
C9 C10 S2 108.1(4) . . ?
C9 C10 H10A 110.1 . . ?
S2 C10 H10A 110.1 . . ?
C9 C10 H10B 110.1 . . ?
S2 C10 H10B 110.1 . . ?
H10A C10 H10B 108.4 . . ?
O3 C11 C16 123.6(6) . . ?
O3 C11 C12 116.9(6) . . ?
C16 C11 C12 119.4(6) . . ?
C13 C12 C11 120.4(6) . . ?
C13 C12 H12 119.8 . . ?
C11 C12 H12 119.8 . . ?
C12 C13 C14 120.7(6) . . ?
C12 C13 H13 119.6 . . ?
C14 C13 H13 119.6 . . ?
C13 C14 C15 120.3(7) . . ?
C13 C14 H14 119.9 . . ?
C15 C14 H14 119.9 . . ?
C14 C15 C16 119.6(6) . . ?
C14 C15 H15 120.2 . . ?
C16 C15 H15 120.2 . . ?
C15 C16 C11 119.5(6) . . ?
C15 C16 C17 119.1(5) . . ?
C11 C16 C17 121.2(6) . . ?
O4 C17 N3 123.4(5) . . ?
O4 C17 C16 119.1(5) . . ?
N3 C17 C16 117.5(5) . . ?
N4 C18 S4 122.0(4) . . ?
N4 C18 S3 122.2(5) . . ?
S4 C18 S3 115.8(3) . . ?
C20 C19 S3 107.2(5) . . ?
C20 C19 H19A 110.3 . . ?
S3 C19 H19A 110.3 . . ?
C20 C19 H19B 110.3 . . ?
S3 C19 H19B 110.3 . . ?
H19A C19 H19B 108.5 . . ?
C19 C20 S4 108.0(5) . . ?
C19 C20 H20A 110.1 . . ?
S4 C20 H20A 110.1 . . ?
C19 C20 H20B 110.1 . . ?
S4 C20 H20B 110.1 . . ?
H20A C20 H20B 108.4 . . ?
O5 C21 N5 121.8(6) . . ?
N5 C22 H22A 109.5 . . ?
N5 C22 H22B 109.5 . . ?
H22A C22 H22B 109.5 . . ?
N5 C22 H22C 109.5 . . ?
H22A C22 H22C 109.5 . . ?
H22B C22 H22C 109.5 . . ?
N5 C23 H23A 109.5 . . ?
N5 C23 H23B 109.5 . . ?
H23A C23 H23B 109.5 . . ?
N5 C23 H23C 109.5 . . ?
H23A C23 H23C 109.5 . . ?
H23B C23 H23C 109.5 . . ?

loop_
_geom_bond_atom_site_label_1
_geom_bond_atom_site_label_2
_geom_bond_distance
_geom_bond_site_symmetry_2
_geom_bond_publ_flag
Fe O2 1.973(4) . ?
Fe O4 1.977(4) . ?
Fe O5 2.035(4) . ?
Fe N4 2.145(5) . ?
Fe N2 2.213(5) . ?
Fe Cl 2.3318(14) . ?
S1 C8 1.742(6) . ?
S1 C9 1.809(7) . ?
S2 C8 1.741(6) . ?
S2 C10 1.822(6) . ?
S3 C18 1.746(6) . ?
S3 C19 1.819(7) . ?
S4 C18 1.741(6) . ?
S4 C20 1.814(7) . ?
O1 C1 1.368(9) . ?
O1 H1O 0.83(6) . ?
O2 C7 1.302(7) . ?
O3 C11 1.345(8) . ?
O3 H3O 0.82(8) . ?
O4 C17 1.292(7) . ?
O5 C21 1.270(7) . ?
N1 C7 1.316(7) . ?
N1 N2 1.408(7) . ?
N2 C8 1.308(7) . ?
N3 C17 1.309(7) . ?
N3 N4 1.412(6) . ?
N4 C18 1.295(7) . ?
N5 C21 1.307(8) . ?
N5 C23 1.460(9) . ?
N5 C22 1.469(9) . ?
C1 C2 1.392(9) . ?
C1 C6 1.403(9) . ?
C2 C3 1.374(11) . ?
C2 H2 0.9500 . ?
C3 C4 1.361(11) . ?
C3 H3 0.9500 . ?
C4 C5 1.399(9) . ?
C4 H4 0.9500 . ?
C5 C6 1.380(9) . ?
C5 H5 0.9500 . ?
C6 C7 1.478(8) . ?
C9 C10 1.510(10) . ?
C9 H9A 0.9900 . ?
C9 H9B 0.9900 . ?
C10 H10A 0.9900 . ?
C10 H10B 0.9900 . ?
C11 C16 1.406(8) . ?
C11 C12 1.410(9) . ?
C12 C13 1.363(11) . ?
C12 H12 0.9500 . ?
C13 C14 1.391(11) . ?
C13 H13 0.9500 . ?
C14 C15 1.395(9) . ?
C14 H14 0.9500 . ?
C15 C16 1.405(9) . ?
C15 H15 0.9500 . ?
C16 C17 1.482(8) . ?
C19 C20 1.505(10) . ?
C19 H19A 0.9900 . ?
C19 H19B 0.9900 . ?
C20 H20A 0.9900 . ?
C20 H20B 0.9900 . ?
C22 H22A 0.9800 . ?
C22 H22B 0.9800 . ?
C22 H22C 0.9800 . ?
C23 H23A 0.9800 . ?
C23 H23B 0.9800 . ?
C23 H23C 0.9800 . ?

loop_
_geom_torsion_atom_site_label_1
_geom_torsion_atom_site_label_2
_geom_torsion_atom_site_label_3
_geom_torsion_atom_site_label_4
_geom_torsion
_geom_torsion_site_symmetry_1
_geom_torsion_site_symmetry_2
_geom_torsion_site_symmetry_3
_geom_torsion_site_symmetry_4
_geom_torsion_publ_flag
O4 Fe O2 C7 18.1(7) . . . . ?
O5 Fe O2 C7 -99.1(4) . . . . ?
N4 Fe O2 C7 72.2(4) . . . . ?
N2 Fe O2 C7 -13.9(4) . . . . ?
Cl Fe O2 C7 166.3(4) . . . . ?
O2 Fe O4 C17 51.6(7) . . . . ?
O5 Fe O4 C17 169.9(4) . . . . ?
N4 Fe O4 C17 -4.9(4) . . . . ?
N2 Fe O4 C17 82.3(4) . . . . ?
Cl Fe O4 C17 -95.8(4) . . . . ?
O2 Fe O5 C21 169.8(5) . . . . ?
O4 Fe O5 C21 7.6(5) . . . . ?
N4 Fe O5 C21 30.0(10) . . . . ?
N2 Fe O5 C21 96.1(5) . . . . ?
Cl Fe O5 C21 -95.5(5) . . . . ?
C7 N1 N2 C8 166.8(5) . . . . ?
C7 N1 N2 Fe -14.0(6) . . . . ?
O2 Fe N2 C8 -166.0(6) . . . . ?
O4 Fe N2 C8 24.5(6) . . . . ?
O5 Fe N2 C8 -66.9(6) . . . . ?
N4 Fe N2 C8 100.8(6) . . . . ?
Cl Fe N2 C8 -164.7(5) . . . . ?
O2 Fe N2 N1 15.0(3) . . . . ?
O4 Fe N2 N1 -154.4(4) . . . . ?
O5 Fe N2 N1 114.2(4) . . . . ?
N4 Fe N2 N1 -78.1(4) . . . . ?
Cl Fe N2 N1 16.3(9) . . . . ?
C17 N3 N4 C18 166.8(5) . . . . ?
C17 N3 N4 Fe -8.6(5) . . . . ?
O2 Fe N4 C18 30.1(6) . . . . ?
O4 Fe N4 C18 -166.7(6) . . . . ?
O5 Fe N4 C18 170.3(6) . . . . ?
N2 Fe N4 C18 104.1(6) . . . . ?
Cl Fe N4 C18 -64.2(5) . . . . ?
O2 Fe N4 N3 -156.0(3) . . . . ?
O4 Fe N4 N3 7.3(3) . . . . ?
O5 Fe N4 N3 -15.8(9) . . . . ?
N2 Fe N4 N3 -82.0(3) . . . . ?
Cl Fe N4 N3 109.7(3) . . . . ?
O1 C1 C2 C3 179.9(7) . . . . ?
C6 C1 C2 C3 1.3(10) . . . . ?
C1 C2 C3 C4 -0.7(11) . . . . ?
C2 C3 C4 C5 -0.7(11) . . . . ?
C3 C4 C5 C6 1.4(10) . . . . ?
C4 C5 C6 C1 -0.7(10) . . . . ?
C4 C5 C6 C7 -178.9(6) . . . . ?
O1 C1 C6 C5 -179.1(6) . . . . ?
C2 C1 C6 C5 -0.6(9) . . . . ?
O1 C1 C6 C7 -0.9(10) . . . . ?
C2 C1 C6 C7 177.6(6) . . . . ?
Fe O2 C7 N1 11.4(7) . . . . ?
Fe O2 C7 C6 -171.2(4) . . . . ?
N2 N1 C7 O2 3.2(8) . . . . ?
N2 N1 C7 C6 -174.2(5) . . . . ?
C5 C6 C7 O2 2.7(8) . . . . ?
C1 C6 C7 O2 -175.5(5) . . . . ?
C5 C6 C7 N1 -179.7(6) . . . . ?
C1 C6 C7 N1 2.1(9) . . . . ?
N1 N2 C8 S2 -178.3(4) . . . . ?
Fe N2 C8 S2 2.8(8) . . . . ?
N1 N2 C8 S1 0.6(7) . . . . ?
Fe N2 C8 S1 -178.3(3) . . . . ?
C10 S2 C8 N2 162.4(5) . . . . ?
C10 S2 C8 S1 -16.6(4) . . . . ?
C9 S1 C8 N2 175.8(5) . . . . ?
C9 S1 C8 S2 -5.2(4) . . . . ?
C8 S1 C9 C10 30.9(5) . . . . ?
S1 C9 C10 S2 -45.9(5) . . . . ?
C8 S2 C10 C9 37.4(5) . . . . ?
O3 C11 C12 C13 -179.5(7) . . . . ?
C16 C11 C12 C13 0.8(10) . . . . ?
C11 C12 C13 C14 0.1(11) . . . . ?
C12 C13 C14 C15 -0.9(11) . . . . ?
C13 C14 C15 C16 0.8(10) . . . . ?
C14 C15 C16 C11 0.1(9) . . . . ?
C14 C15 C16 C17 -176.8(5) . . . . ?
O3 C11 C16 C15 179.4(6) . . . . ?
C12 C11 C16 C15 -0.9(9) . . . . ?
O3 C11 C16 C17 -3.8(9) . . . . ?
C12 C11 C16 C17 176.0(6) . . . . ?
Fe O4 C17 N3 1.5(7) . . . . ?
Fe O4 C17 C16 178.8(4) . . . . ?
N4 N3 C17 O4 5.1(7) . . . . ?
N4 N3 C17 C16 -172.2(4) . . . . ?
C15 C16 C17 O4 5.9(8) . . . . ?
C11 C16 C17 O4 -170.9(5) . . . . ?
C15 C16 C17 N3 -176.6(5) . . . . ?
C11 C16 C17 N3 6.5(8) . . . . ?
N3 N4 C18 S4 -178.4(4) . . . . ?
Fe N4 C18 S4 -4.5(8) . . . . ?
N3 N4 C18 S3 0.5(7) . . . . ?
Fe N4 C18 S3 174.4(3) . . . . ?
C20 S4 C18 N4 162.4(5) . . . . ?
C20 S4 C18 S3 -16.6(4) . . . . ?
C19 S3 C18 N4 175.0(5) . . . . ?
C19 S3 C18 S4 -6.0(4) . . . . ?
C18 S3 C19 C20 32.3(5) . . . . ?
S3 C19 C20 S4 -47.5(6) . . . . ?
C18 S4 C20 C19 38.8(5) . . . . ?
Fe O5 C21 N5 174.3(4) . . . . ?
C23 N5 C21 O5 -178.6(6) . . . . ?
C22 N5 C21 O5 -1.6(10) . . . . ?
